data_2238854
loop_
_publ_author_name
'Tong, Hai-Bin'
'Xiao, Zi-Jing'

_publ_section_title
;
 [\m~2~-<i>N</i>^2^,<i>N</i>^2'^-Bis(3-methoxy-2-oxidobenzylidene)benzene-1,3-dicarbohydrazidato]bis[pyridinecopper(II)]
;
_journal_issue 12
_journal_name_full 'Acta Crystallographica Section E'
_journal_page_first m658
_journal_paper_doi 10.1107/S1600536813030286
_journal_volume 69
_journal_year 2013
_chemical_formula_iupac '[Cu2 (C24 H18 N4 O6) (C5 H5 N)2]'
_chemical_formula_moiety 'C34 H28 Cu2 N6 O6'
_chemical_formula_sum 'C34 H28 Cu2 N6 O6'
_chemical_formula_weight 743.70
_chemical_name_systematic
'[\m~2~-<i>N</i>^2^,<i>N</i>^2'^-Bis(3-methoxy-2-oxidobenzylidene)benzene-1,3-dicarbohydrazidato]bis[pyridinecopper(II)]'
_space_group_IT_number 14
_symmetry_cell_setting monoclinic
_symmetry_space_group_name_Hall '-P 2yn'
_symmetry_space_group_name_H-M 'P 1 21/n 1'
_atom_sites_solution_hydrogens geom
_atom_sites_solution_primary direct
_atom_sites_solution_secondary difmap
_audit_creation_method SHELXL-97
_cell_angle_alpha 90.00
_cell_angle_beta 96.113(4)
_cell_angle_gamma 90.00
_cell_formula_units_Z 2
_cell_length_a 4.8474(2)
_cell_length_b 15.2776(6)
_cell_length_c 20.5546(6)
_cell_measurement_reflns_used 2658
_cell_measurement_temperature 153(2)
_cell_measurement_theta_max 66.48
_cell_measurement_theta_min 3.61
_cell_volume 1513.55(10)
_computing_cell_refinement 'CrysAlis PRO (Agilent, 2012)'
_computing_data_collection 'CrysAlis PRO (Agilent, 2012)'
_computing_data_reduction 'CrysAlis PRO (Agilent, 2012)'
_computing_molecular_graphics 'DIAMOND (Brandenburg, 2006)'
_computing_publication_material 'publCIF (Westrip, 2010)'
_computing_structure_refinement 'SHELXL97 (Sheldrick, 2008)'
_computing_structure_solution 'SHELXS97 (Sheldrick, 2008)'
_diffrn_ambient_temperature 153(2)
_diffrn_detector_area_resol_mean 15.9149
_diffrn_measured_fraction_theta_full 0.997
_diffrn_measured_fraction_theta_max 0.997
_diffrn_measurement_device_type 'Agilent Gemini S Ultra'
_diffrn_measurement_method '\w scans'
_diffrn_radiation_monochromator mirror
_diffrn_radiation_source 'Enhance Ultra (Cu) X-ray Source'
_diffrn_radiation_type CuK\a
_diffrn_radiation_wavelength 1.54178
_diffrn_reflns_av_R_equivalents 0.0291
_diffrn_reflns_av_sigmaI/netI 0.0358
_diffrn_reflns_limit_h_max 5
_diffrn_reflns_limit_h_min -3
_diffrn_reflns_limit_k_max 17
_diffrn_reflns_limit_k_min -17
_diffrn_reflns_limit_l_max 24
_diffrn_reflns_limit_l_min -24
_diffrn_reflns_number 5837
_diffrn_reflns_theta_full 66.48
_diffrn_reflns_theta_max 66.48
_diffrn_reflns_theta_min 3.61
_exptl_absorpt_coefficient_mu 2.230
_exptl_absorpt_correction_T_max 0.615
_exptl_absorpt_correction_T_min 0.447
_exptl_absorpt_correction_type multi-scan
_exptl_absorpt_process_details
;
(CrysAlis PRO; Agilent, 2012)
;
_exptl_crystal_colour 'dark green'
_exptl_crystal_density_diffrn 1.632
_exptl_crystal_density_method 'not measured'
_exptl_crystal_description prism
_exptl_crystal_F_000 760
_exptl_crystal_size_max 0.45
_exptl_crystal_size_mid 0.32
_exptl_crystal_size_min 0.22
_refine_diff_density_max 0.378
_refine_diff_density_min -0.346
_refine_ls_extinction_method none
_refine_ls_goodness_of_fit_ref 1.059
_refine_ls_hydrogen_treatment constr
_refine_ls_matrix_type full
_refine_ls_number_parameters 218
_refine_ls_number_reflns 2658
_refine_ls_number_restraints 0
_refine_ls_restrained_S_all 1.059
_refine_ls_R_factor_all 0.0579
_refine_ls_R_factor_gt 0.0453
_refine_ls_shift/su_max 0.000
_refine_ls_shift/su_mean 0.000
_refine_ls_structure_factor_coef Fsqd
_refine_ls_weighting_details 'calc w=1/[\s^2^(Fo^2^)+(0.0637P)^2^+0.5957P] where P=(Fo^2^+2Fc^2^)/3'
_refine_ls_weighting_scheme calc
_refine_ls_wR_factor_gt 0.1222
_refine_ls_wR_factor_ref 0.1332
_reflns_number_gt 2113
_reflns_number_total 2658
_reflns_threshold_expression I>2sigma(I)
_cod_data_source_file fj2648.cif
_cod_data_source_block I
_cod_original_sg_symbol_H-M 'P 21/n'
_cod_database_code 2238854

loop_
_symmetry_equiv_pos_as_xyz
'x, y, z'
'-x+1/2, y+1/2, -z+1/2'
'-x, -y, -z'
'x-1/2, -y-1/2, z-1/2'

loop_
_atom_site_type_symbol
_atom_site_label
_atom_site_fract_x
_atom_site_fract_y
_atom_site_fract_z
_atom_site_U_iso_or_equiv
_atom_site_adp_type
_atom_site_calc_flag
_atom_site_refinement_flags
_atom_site_occupancy
_atom_site_symmetry_multiplicity
Cu Cu1 0.10363(10) 0.25720(3) 0.16238(2) 0.0517(2) Uani d . 1 1
N N1 0.0548(6) 0.3121(2) 0.03092(13) 0.0562(7) Uani d . 1 1
N N2 -0.0561(6) 0.25260(18) 0.07303(14) 0.0508(7) Uani d . 1 1
N N3 0.2965(6) 0.26684(19) 0.25349(14) 0.0511(7) Uani d . 1 1
O O1 0.3097(5) 0.35162(17) 0.12788(10) 0.0565(6) Uani d . 1 1
O O2 -0.1445(5) 0.17419(17) 0.19006(11) 0.0602(6) Uani d . 1 1
O O3 -0.4238(6) 0.0629(2) 0.25128(12) 0.0706(8) Uani d . 1 1
C C1 0.2389(7) 0.3600(2) 0.06565(16) 0.0511(8) Uani d . 1 1
C C2 0.3731(7) 0.4314(2) 0.03120(16) 0.0528(8) Uani d . 1 1
C C3 0.3252(9) 0.4435(3) -0.03547(17) 0.0730(12) Uani d . 1 1
H H3A 0.2067 0.4054 -0.0603 0.088 Uiso calc R 1 1
C C4 0.5515(9) 0.4894(3) 0.06609(18) 0.0733(12) Uani d . 1 1
H H4A 0.5884 0.4828 0.1112 0.088 Uiso calc R 1 1
C C5 -0.2521(8) 0.2022(3) 0.04869(17) 0.0578(9) Uani d . 1 1
H H5A -0.3074 0.2070 0.0041 0.069 Uiso calc R 1 1
C C6 -0.3922(7) 0.1392(2) 0.08483(17) 0.0541(8) Uani d . 1 1
C C7 -0.3333(7) 0.1298(2) 0.15349(17) 0.0530(8) Uani d . 1 1
C C8 -0.4884(8) 0.0671(3) 0.18484(18) 0.0564(9) Uani d . 1 1
C C9 -0.6886(8) 0.0168(3) 0.1499(2) 0.0666(10) Uani d . 1 1
H H9A -0.7900 -0.0235 0.1715 0.080 Uiso calc R 1 1
C C10 -0.7394(8) 0.0262(3) 0.0824(2) 0.0684(11) Uani d . 1 1
H H10A -0.8718 -0.0088 0.0589 0.082 Uiso calc R 1 1
C C11 -0.5966(8) 0.0862(3) 0.05070(19) 0.0643(10) Uani d . 1 1
H H11A -0.6343 0.0924 0.0056 0.077 Uiso calc R 1 1
C C12 -0.5910(10) 0.0070(3) 0.2862(2) 0.0793(13) Uani d . 1 1
H H12A -0.5422 0.0145 0.3324 0.119 Uiso calc R 1 1
H H12B -0.5606 -0.0528 0.2745 0.119 Uiso calc R 1 1
H H12C -0.7830 0.0216 0.2753 0.119 Uiso calc R 1 1
C C13 0.5123(8) 0.3210(2) 0.26756(17) 0.0571(9) Uani d . 1 1
H H13A 0.5736 0.3542 0.2340 0.069 Uiso calc R 1 1
C C14 0.6461(8) 0.3293(3) 0.32932(19) 0.0648(10) Uani d . 1 1
H H14A 0.7951 0.3675 0.3373 0.078 Uiso calc R 1 1
C C15 0.5587(9) 0.2807(3) 0.37955(19) 0.0665(10) Uani d . 1 1
H H15A 0.6463 0.2857 0.4219 0.080 Uiso calc R 1 1
C C16 0.3409(9) 0.2250(3) 0.36585(18) 0.0651(10) Uani d . 1 1
H H16A 0.2792 0.1908 0.3988 0.078 Uiso calc R 1 1
C C17 0.2124(8) 0.2198(3) 0.30282(17) 0.0583(9) Uani d . 1 1
H H17A 0.0619 0.1823 0.2942 0.070 Uiso calc R 1 1

loop_
_atom_site_aniso_label
_atom_site_aniso_U_11
_atom_site_aniso_U_22
_atom_site_aniso_U_33
_atom_site_aniso_U_12
_atom_site_aniso_U_13
_atom_site_aniso_U_23
Cu1 0.0608(3) 0.0568(3) 0.0367(3) -0.0049(2) 0.0017(2) 0.0011(2)
N1 0.0682(18) 0.0619(18) 0.0379(14) -0.0119(15) 0.0030(13) 0.0058(14)
N2 0.0598(16) 0.0557(17) 0.0365(14) -0.0046(14) 0.0035(12) 0.0003(12)
N3 0.0583(16) 0.0568(17) 0.0377(14) 0.0027(14) 0.0026(12) 0.0013(13)
O1 0.0745(15) 0.0598(14) 0.0348(11) -0.0132(12) 0.0035(10) 0.0020(10)
O2 0.0668(15) 0.0699(16) 0.0429(12) -0.0143(13) 0.0011(11) 0.0015(12)
O3 0.0825(18) 0.0779(18) 0.0502(14) -0.0214(15) 0.0014(13) 0.0066(13)
C1 0.061(2) 0.0542(19) 0.0382(16) 0.0007(16) 0.0072(14) 0.0010(15)
C2 0.064(2) 0.0564(19) 0.0377(16) -0.0036(17) 0.0056(14) 0.0031(15)
C3 0.093(3) 0.084(3) 0.0399(18) -0.037(2) -0.0064(18) 0.0040(19)
C4 0.098(3) 0.084(3) 0.0352(17) -0.032(2) -0.0025(18) 0.0083(19)
C5 0.065(2) 0.069(2) 0.0384(17) -0.0003(19) 0.0012(15) 0.0005(17)
C6 0.0566(19) 0.056(2) 0.0488(19) 0.0008(16) 0.0015(15) -0.0029(16)
C7 0.0555(18) 0.055(2) 0.0479(18) -0.0001(16) 0.0034(15) -0.0024(16)
C8 0.061(2) 0.055(2) 0.053(2) -0.0017(17) 0.0044(16) -0.0002(17)
C9 0.063(2) 0.066(2) 0.070(3) -0.0103(19) 0.0030(19) 0.003(2)
C10 0.066(2) 0.069(2) 0.067(3) -0.013(2) -0.0083(19) -0.004(2)
C11 0.067(2) 0.068(2) 0.054(2) -0.004(2) -0.0074(17) -0.0025(19)
C12 0.099(3) 0.077(3) 0.061(2) -0.025(3) 0.008(2) 0.011(2)
C13 0.062(2) 0.059(2) 0.0490(19) -0.0002(18) 0.0022(16) 0.0064(17)
C14 0.062(2) 0.068(2) 0.062(2) -0.0012(19) -0.0088(18) -0.005(2)
C15 0.074(2) 0.080(3) 0.0429(19) 0.009(2) -0.0090(17) -0.0009(19)
C16 0.080(3) 0.073(3) 0.0418(19) 0.001(2) 0.0011(18) 0.0078(18)
C17 0.067(2) 0.063(2) 0.0446(19) -0.0036(18) 0.0009(16) 0.0065(17)

loop_
_atom_type_symbol
_atom_type_description
_atom_type_scat_dispersion_real
_atom_type_scat_dispersion_imag
_atom_type_scat_source
C C 0.0181 0.0091 'International Tables Vol C Tables 4.2.6.8 and 6.1.1.4'
H H 0.0000 0.0000 'International Tables Vol C Tables 4.2.6.8 and 6.1.1.4'
N N 0.0311 0.0180 'International Tables Vol C Tables 4.2.6.8 and 6.1.1.4'
O O 0.0492 0.0322 'International Tables Vol C Tables 4.2.6.8 and 6.1.1.4'
Cu Cu -1.9646 0.5888 'International Tables Vol C Tables 4.2.6.8 and 6.1.1.4'

loop_
_geom_angle_atom_site_label_1
_geom_angle_atom_site_label_2
_geom_angle_atom_site_label_3
_geom_angle_site_symmetry_1
_geom_angle
O2 Cu1 N2 . 93.38(11)
O2 Cu1 O1 . 171.34(11)
N2 Cu1 O1 . 81.23(11)
O2 Cu1 N3 . 90.95(11)
N2 Cu1 N3 . 175.52(12)
O1 Cu1 N3 . 94.59(11)
C1 N1 N2 . 108.1(3)
C5 N2 N1 . 117.7(3)
C5 N2 Cu1 . 127.1(3)
N1 N2 Cu1 . 115.2(2)
C13 N3 C17 . 117.4(3)
C13 N3 Cu1 . 121.4(2)
C17 N3 Cu1 . 121.2(3)
C1 O1 Cu1 . 110.1(2)
C7 O2 Cu1 . 127.4(2)
C8 O3 C12 . 116.7(3)
O1 C1 N1 . 125.3(3)
O1 C1 C2 . 117.4(3)
N1 C1 C2 . 117.3(3)
C3 C2 C4 . 117.3(3)
C3 C2 C1 . 122.4(3)
C4 C2 C1 . 120.2(3)
C4 C3 C2 3_665 121.4(4)
C4 C3 H3A 3_665 119.3
C2 C3 H3A . 119.3
C3 C4 C2 3_665 121.3(3)
C3 C4 H4A 3_665 119.4
C2 C4 H4A . 119.4
N2 C5 C6 . 125.1(3)
N2 C5 H5A . 117.5
C6 C5 H5A . 117.5
C11 C6 C7 . 119.6(4)
C11 C6 C5 . 118.4(3)
C7 C6 C5 . 121.9(3)
O2 C7 C8 . 117.5(3)
O2 C7 C6 . 125.0(3)
C8 C7 C6 . 117.5(3)
O3 C8 C9 . 124.6(4)
O3 C8 C7 . 114.2(3)
C9 C8 C7 . 121.2(3)
C8 C9 C10 . 120.2(4)
C8 C9 H9A . 119.9
C10 C9 H9A . 119.9
C11 C10 C9 . 120.3(4)
C11 C10 H10A . 119.9
C9 C10 H10A . 119.9
C10 C11 C6 . 121.1(4)
C10 C11 H11A . 119.4
C6 C11 H11A . 119.4
O3 C12 H12A . 109.5
O3 C12 H12B . 109.5
H12A C12 H12B . 109.5
O3 C12 H12C . 109.5
H12A C12 H12C . 109.5
H12B C12 H12C . 109.5
N3 C13 C14 . 122.6(4)
N3 C13 H13A . 118.7
C14 C13 H13A . 118.7
C13 C14 C15 . 119.5(4)
C13 C14 H14A . 120.2
C15 C14 H14A . 120.2
C16 C15 C14 . 118.4(4)
C16 C15 H15A . 120.8
C14 C15 H15A . 120.8
C15 C16 C17 . 119.6(4)
C15 C16 H16A . 120.2
C17 C16 H16A . 120.2
N3 C17 C16 . 122.4(4)
N3 C17 H17A . 118.8
C16 C17 H17A . 118.8

loop_
_geom_bond_atom_site_label_1
_geom_bond_atom_site_label_2
_geom_bond_site_symmetry_2
_geom_bond_distance
Cu1 O2 . 1.877(3)
Cu1 N2 . 1.917(3)
Cu1 O1 . 1.932(2)
Cu1 N3 . 2.007(3)
N1 C1 . 1.307(5)
N1 N2 . 1.401(4)
N2 C5 . 1.282(5)
N3 C13 . 1.341(5)
N3 C17 . 1.341(5)
O1 C1 . 1.295(4)
O2 C7 . 1.310(4)
O3 C8 . 1.370(4)
O3 C12 . 1.423(4)
C1 C2 . 1.487(5)
C2 C3 . 1.378(5)
C2 C4 . 1.384(5)
C3 C4 3_665 1.373(5)
C3 H3A . 0.9300
C4 C3 3_665 1.373(5)
C4 H4A . 0.9300
C5 C6 . 1.431(5)
C5 H5A . 0.9300
C6 C11 . 1.407(5)
C6 C7 . 1.417(5)
C7 C8 . 1.414(5)
C8 C9 . 1.379(5)
C9 C10 . 1.389(5)
C9 H9A . 0.9300
C10 C11 . 1.357(5)
C10 H10A . 0.9300
C11 H11A . 0.9300
C12 H12A . 0.9600
C12 H12B . 0.9600
C12 H12C . 0.9600
C13 C14 . 1.368(5)
C13 H13A . 0.9300
C14 C15 . 1.375(6)
C14 H14A . 0.9300
C15 C16 . 1.361(6)
C15 H15A . 0.9300
C16 C17 . 1.379(5)
C16 H16A . 0.9300
C17 H17A . 0.9300

loop_
_geom_torsion_atom_site_label_1
_geom_torsion_atom_site_label_2
_geom_torsion_atom_site_label_3
_geom_torsion_atom_site_label_4
_geom_torsion_site_symmetry_4
_geom_torsion
C1 N1 N2 C5 . 176.5(3)
C1 N1 N2 Cu1 . -2.8(4)
O2 Cu1 N2 C5 . -3.7(3)
O1 Cu1 N2 C5 . -176.9(3)
O2 Cu1 N2 N1 . 175.5(2)
O1 Cu1 N2 N1 . 2.4(2)
O2 Cu1 N3 C13 . -179.7(3)
O1 Cu1 N3 C13 . -6.4(3)
O2 Cu1 N3 C17 . -0.3(3)
O1 Cu1 N3 C17 . 173.0(3)
N2 Cu1 O1 C1 . -1.4(2)
N3 Cu1 O1 C1 . 177.0(2)
N2 Cu1 O2 C7 . 4.7(3)
N3 Cu1 O2 C7 . -174.2(3)
Cu1 O1 C1 N1 . 0.1(5)
Cu1 O1 C1 C2 . 178.6(2)
N2 N1 C1 O1 . 1.8(5)
N2 N1 C1 C2 . -176.8(3)
O1 C1 C2 C3 . 176.4(4)
N1 C1 C2 C3 . -4.9(6)
O1 C1 C2 C4 . -4.3(5)
N1 C1 C2 C4 . 174.3(4)
C4 C2 C3 C4 3_665 -0.2(8)
C1 C2 C3 C4 3_665 179.1(4)
C3 C2 C4 C3 3_665 0.2(8)
C1 C2 C4 C3 3_665 -179.1(4)
N1 N2 C5 C6 . -178.7(3)
Cu1 N2 C5 C6 . 0.6(6)
N2 C5 C6 C11 . -177.6(4)
N2 C5 C6 C7 . 3.2(6)
Cu1 O2 C7 C8 . 176.9(3)
Cu1 O2 C7 C6 . -2.6(5)
C11 C6 C7 O2 . 178.7(4)
C5 C6 C7 O2 . -2.2(6)
C11 C6 C7 C8 . -0.8(5)
C5 C6 C7 C8 . 178.4(3)
C12 O3 C8 C9 . -4.8(6)
C12 O3 C8 C7 . 174.2(3)
O2 C7 C8 O3 . 1.7(5)
C6 C7 C8 O3 . -178.8(3)
O2 C7 C8 C9 . -179.2(4)
C6 C7 C8 C9 . 0.3(6)
O3 C8 C9 C10 . 179.8(4)
C7 C8 C9 C10 . 0.8(6)
C8 C9 C10 C11 . -1.4(6)
C9 C10 C11 C6 . 0.9(6)
C7 C6 C11 C10 . 0.2(6)
C5 C6 C11 C10 . -179.0(4)
C17 N3 C13 C14 . 0.0(6)
Cu1 N3 C13 C14 . 179.5(3)
N3 C13 C14 C15 . 0.1(6)
C13 C14 C15 C16 . 0.4(6)
C14 C15 C16 C17 . -0.9(6)
C13 N3 C17 C16 . -0.6(6)
Cu1 N3 C17 C16 . 180.0(3)
C15 C16 C17 N3 . 1.0(6)
